data_1510922
loop_
_publ_author_name
'Cheng, W.-D.'
'Kan, Z.-G.'
'Zhang, H.'
'Gong, Y.-J'
'Zhang, Y.-J.'
'Chen, D.-G.'
'Wu, D.-S.'

_publ_section_title
;
 Synthesis, band structures and optical properties of Zn3 B2 O6 and K Zn4
 B3 O9
;
_journal_name_full 'Solid State Sciences'
_journal_page_first 179
_journal_page_last 188
_journal_paper_doi 10.1016/j.solidstatesciences.2004.09.001
_journal_volume 7
_journal_year 2005
_chemical_formula_sum 'B3 K O9 Zn4'
_chemical_name_systematic 'K Zn4 B3 O9'
_space_group_IT_number 13
_symmetry_space_group_name_Hall '-P 2yc'
_symmetry_space_group_name_H-M 'P 1 2/c 1'
_cell_angle_alpha 90
_cell_angle_beta 92.954
_cell_angle_gamma 90
_cell_formula_units_Z 2
_cell_length_a 6.8822
_cell_length_b 4.9945
_cell_length_c 12.5748
_cell_volume 431.661
_citation_journal_id_ASTM SSSCFJ
_cod_data_source_file boron_450.cif
_cod_data_source_block B3K1O9Zn4
_cod_original_cell_volume 431.6611
_cod_original_formula_sum 'B3 K1 O9 Zn4'
_cod_database_code 1510922

loop_
_symmetry_equiv_pos_as_xyz
x,y,z
-x,y,-z+1/2
-x,-y,-z
x,-y,z-1/2

loop_
_atom_site_label
_atom_site_type_symbol
_atom_site_fract_x
_atom_site_fract_y
_atom_site_fract_z
_atom_site_occupancy
_atom_site_U_iso_or_equiv
Zn1 Zn+2 0.79169 0.33512 0.43977 1 0.0
Zn2 Zn+2 0.51064 -0.15322 0.37609 1 0.0
O2 O-2 0.5 -0.3815 0.25 1 0.0
O5 O-2 0.2575 -0.1056 0.4347 1 0.0
B2 B+3 0.8099 0.8446 0.5487 1 0.0
K1 K+1 0 -0.2044 0.25 1 0.0
O3 O-2 0.7245 0.7039 0.465 1 0.0
O4 O-2 1.0417 0.2567 0.3897 1 0.0
B1 B+3 0.5 0.3408 0.25 1 0.0
O1 O-2 0.5933 0.204 0.332 1 0.0
